data_4340919
loop_
_publ_author_name
'Mahmudov, Kamran T.'
'Kopylovich, Maximilian N.'
'Sabbatini, Alessandra'
'Drew, Michael G. B.'
'Martins, Lu\'isa M D R S'
'Pettinari, Claudio'
'Pombeiro, Armando J. L.'

_publ_section_title
;
 Cooperative metal-ligand assisted E/Z isomerization and cyano activation
 at Cu(II) and Co(II) complexes of arylhydrazones of active methylene
 nitriles.
;
_journal_issue 18
_journal_name_full 'Inorganic chemistry'
_journal_page_first 9946
_journal_page_last 9958
_journal_paper_doi 10.1021/ic501704g
_journal_volume 53
_journal_year 2014
_chemical_formula_sum 'C15 H14 Cu N4 O6 S'
_chemical_formula_weight 441.90
_chemical_name_systematic
;
 ?
;
_space_group_IT_number 14
_symmetry_cell_setting monoclinic
_symmetry_space_group_name_Hall '-P 2ybc'
_symmetry_space_group_name_H-M 'P 1 21/c 1'
_atom_sites_solution_hydrogens geom
_atom_sites_solution_primary direct
_atom_sites_solution_secondary difmap
_audit_creation_method SHELXL-97
_cell_angle_alpha 90.00
_cell_angle_beta 101.914(6)
_cell_angle_gamma 90.00
_cell_formula_units_Z 4
_cell_length_a 16.6413(14)
_cell_length_b 7.2187(5)
_cell_length_c 14.3011(9)
_cell_measurement_reflns_used 8663
_cell_measurement_temperature 150(2)
_cell_measurement_theta_max 27.50
_cell_measurement_theta_min 3.09
_cell_volume 1681.0(2)
_computing_cell_refinement 'Crysalis, Oxford Diffraction'
_computing_data_collection 'Crysalis, Oxford Diffraction'
_computing_data_reduction 'Crysalis, Oxford Diffraction'
_computing_molecular_graphics PLATON(Spek,2004)
_computing_publication_material 'SHELXL-97, PLATON'
_computing_structure_refinement 'SHELXL-97 (Sheldrick, 1997)'
_computing_structure_solution 'SHELXS-97 (Sheldrick, 1997)'
_diffrn_ambient_temperature 150(2)
_diffrn_measured_fraction_theta_full 0.988
_diffrn_measured_fraction_theta_max 0.988
_diffrn_measurement_device 'Oxford Diffaction X-Calibur System'
_diffrn_measurement_device_type 'CCD diffractometer'
_diffrn_measurement_method '321 frames, counting time 10 s.'
_diffrn_radiation_monochromator graphite
_diffrn_radiation_source 'fine-focus sealed tube'
_diffrn_radiation_type MoK\a
_diffrn_radiation_wavelength 0.71073
_diffrn_reflns_av_R_equivalents 0.0665
_diffrn_reflns_av_sigmaI/netI 0.1003
_diffrn_reflns_limit_h_max 21
_diffrn_reflns_limit_h_min -21
_diffrn_reflns_limit_k_max 8
_diffrn_reflns_limit_k_min -9
_diffrn_reflns_limit_l_max 6
_diffrn_reflns_limit_l_min -18
_diffrn_reflns_number 8663
_diffrn_reflns_theta_full 27.50
_diffrn_reflns_theta_max 27.50
_diffrn_reflns_theta_min 3.09
_diffrn_standards_decay_% n/a
_diffrn_standards_interval_count n/a
_diffrn_standards_interval_time n/a
_diffrn_standards_number n/a
_exptl_absorpt_coefficient_mu 1.467
_exptl_absorpt_correction_T_max 1.000
_exptl_absorpt_correction_T_min 0.871
_exptl_absorpt_correction_type empirical
_exptl_absorpt_process_details 'ABSPACK, Oxford Diffraction Ltd'
_exptl_crystal_colour green
_exptl_crystal_density_diffrn 1.746
_exptl_crystal_density_method 'not measured'
_exptl_crystal_description needle
_exptl_crystal_F_000 900
_exptl_crystal_size_max 0.30
_exptl_crystal_size_mid 0.11
_exptl_crystal_size_min 0.11
_refine_diff_density_max 0.973
_refine_diff_density_min -1.055
_refine_diff_density_rms 0.143
_refine_ls_extinction_method none
_refine_ls_goodness_of_fit_ref 1.067
_refine_ls_hydrogen_treatment mixed
_refine_ls_matrix_type full
_refine_ls_number_parameters 251
_refine_ls_number_reflns 3835
_refine_ls_number_restraints 3
_refine_ls_restrained_S_all 1.067
_refine_ls_R_factor_all 0.0987
_refine_ls_R_factor_gt 0.0708
_refine_ls_shift/su_max 0.002
_refine_ls_shift/su_mean 0.000
_refine_ls_structure_factor_coef Fsqd
_refine_ls_weighting_details 'calc w=1/[\s^2^(Fo^2^)+(0.0807P)^2^+1.6907P] where P=(Fo^2^+2Fc^2^)/3'
_refine_ls_weighting_scheme calc
_refine_ls_wR_factor_gt 0.1683
_refine_ls_wR_factor_ref 0.1834
_reflns_number_gt 2878
_reflns_number_total 3835
_reflns_threshold_expression >2sigma(I)
_cod_data_source_file ic501704g_si_006.cif
_cod_data_source_block 6
_cod_depositor_comments 'Adding full bibliography for 4340912--4340921.cif.'
_cod_original_sg_symbol_H-M P21/c
_cod_database_code 4340919

loop_
_symmetry_equiv_pos_as_xyz
'x, y, z'
'-x, y+1/2, -z+1/2'
'-x, -y, -z'
'x, -y-1/2, z-1/2'

loop_
_atom_site_label
_atom_site_type_symbol
_atom_site_fract_x
_atom_site_fract_y
_atom_site_fract_z
_atom_site_U_iso_or_equiv
_atom_site_adp_type
_atom_site_occupancy
_atom_site_symmetry_multiplicity
_atom_site_calc_flag
_atom_site_refinement_flags
C24 C 0.3895(3) 0.9346(7) 0.3702(3) 0.0114(10) Uani 1 1 d .
C23 C 0.4214(3) 0.8402(7) 0.4592(3) 0.0112(10) Uani 1 1 d .
C20 C 0.2915(3) 0.9000(7) 0.6248(3) 0.0114(11) Uani 1 1 d .
C19 C 0.3490(4) 0.9655(8) 0.7028(4) 0.0167(12) Uani 1 1 d .
H19 H 0.4008 1.0036 0.6955 0.020 Uiso 1 1 calc R
C18 C 0.3277(4) 0.9731(8) 0.7923(4) 0.0177(12) Uani 1 1 d .
H18 H 0.3654 1.0174 0.8447 0.021 Uiso 1 1 calc R
C17 C 0.2512(4) 0.9155(8) 0.8036(4) 0.0197(13) Uani 1 1 d .
H17 H 0.2380 0.9207 0.8636 0.024 Uiso 1 1 calc R
C16 C 0.1940(4) 0.8503(7) 0.7263(4) 0.0155(11) Uani 1 1 d .
H16 H 0.1428 0.8099 0.7343 0.019 Uiso 1 1 calc R
C15 C 0.2141(3) 0.8457(7) 0.6360(3) 0.0114(10) Uani 1 1 d .
C32 C 0.0944(3) 1.2446(8) 0.3382(4) 0.0147(11) Uani 1 1 d .
H32 H 0.0892 1.2517 0.4016 0.018 Uiso 1 1 calc R
C33 C 0.0369(3) 1.3342(7) 0.2701(4) 0.0142(11) Uani 1 1 d .
H33 H -0.0061 1.3993 0.2872 0.017 Uiso 1 1 calc R
C34 C 0.0446(4) 1.3250(7) 0.1748(4) 0.0160(12) Uani 1 1 d .
H34 H 0.0077 1.3864 0.1272 0.019 Uiso 1 1 calc R
C35 C 0.1087(4) 1.2218(8) 0.1531(4) 0.0164(12) Uani 1 1 d .
H35 H 0.1139 1.2089 0.0899 0.020 Uiso 1 1 calc R
C36 C 0.1648(4) 1.1385(8) 0.2255(3) 0.0159(11) Uani 1 1 d .
H36 H 0.2087 1.0741 0.2102 0.019 Uiso 1 1 calc R
C242 C 0.4144(4) 1.0191(9) 0.2186(4) 0.0216(13) Uani 1 1 d .
H24A H 0.3603 0.9774 0.1891 0.032 Uiso 1 1 calc R
H24C H 0.4519 0.9895 0.1780 0.032 Uiso 1 1 calc R
H24B H 0.4136 1.1507 0.2280 0.032 Uiso 1 1 calc R
C231 C 0.5002(4) 0.7564(8) 0.4735(3) 0.0146(11) Uani 1 1 d .
N22 N 0.3855(3) 0.8338(6) 0.5357(3) 0.0116(9) Uani 1 1 d .
N21 N 0.3122(3) 0.8972(6) 0.5318(3) 0.0110(9) Uani 1 1 d .
N31 N 0.1577(3) 1.1474(6) 0.3180(3) 0.0127(9) Uani 1 1 d .
N232 N 0.5633(3) 0.6887(7) 0.4836(3) 0.0197(11) Uani 1 1 d .
O25 O 0.3231(2) 1.0191(5) 0.3496(2) 0.0150(8) Uani 1 1 d .
O14 O 0.1722(3) 0.5981(5) 0.5040(3) 0.0197(9) Uani 1 1 d .
O13 O 0.0630(2) 0.7509(5) 0.5651(3) 0.0172(8) Uani 1 1 d .
O11 O 0.1388(2) 0.9195(5) 0.4659(2) 0.0175(9) Uani 1 1 d .
O241 O 0.4406(2) 0.9277(5) 0.3104(2) 0.0161(8) Uani 1 1 d .
Cu1 Cu 0.23534(4) 1.01982(9) 0.42428(4) 0.0154(2) Uani 1 1 d .
S12 S 0.14029(8) 0.76782(18) 0.53637(8) 0.0115(3) Uani 1 1 d .
O1 O 0.2630(3) 1.2790(5) 0.5092(3) 0.0178(8) Uani 1 1 d D
H2 H 0.3135(13) 1.300(7) 0.515(4) 0.021 Uiso 1 1 d D
H1 H 0.234(3) 1.375(5) 0.510(4) 0.021 Uiso 1 1 d D

loop_
_atom_site_aniso_label
_atom_site_aniso_U_11
_atom_site_aniso_U_22
_atom_site_aniso_U_33
_atom_site_aniso_U_23
_atom_site_aniso_U_13
_atom_site_aniso_U_12
C24 0.012(3) 0.013(3) 0.010(2) -0.003(2) 0.004(2) -0.005(2)
C23 0.012(3) 0.013(3) 0.010(2) -0.001(2) 0.0051(19) 0.002(2)
C20 0.015(3) 0.012(3) 0.008(2) 0.0019(19) 0.004(2) 0.005(2)
C19 0.014(3) 0.021(3) 0.016(2) 0.003(2) 0.004(2) 0.004(2)
C18 0.021(3) 0.020(3) 0.011(2) -0.001(2) 0.001(2) 0.002(2)
C17 0.034(4) 0.016(3) 0.013(2) 0.000(2) 0.013(2) 0.007(3)
C16 0.020(3) 0.013(3) 0.018(2) 0.003(2) 0.014(2) 0.008(2)
C15 0.014(3) 0.010(2) 0.011(2) 0.0000(19) 0.007(2) 0.005(2)
C32 0.015(3) 0.021(3) 0.009(2) -0.003(2) 0.006(2) -0.006(2)
C33 0.013(3) 0.011(3) 0.021(3) 0.000(2) 0.010(2) 0.003(2)
C34 0.016(3) 0.017(3) 0.013(2) 0.005(2) -0.004(2) -0.003(2)
C35 0.022(3) 0.017(3) 0.011(2) -0.002(2) 0.004(2) -0.005(2)
C36 0.024(3) 0.015(3) 0.010(2) -0.001(2) 0.007(2) 0.000(2)
C242 0.024(3) 0.031(3) 0.012(2) 0.008(2) 0.009(2) 0.002(3)
C231 0.019(3) 0.017(3) 0.009(2) -0.002(2) 0.006(2) -0.003(2)
N22 0.017(3) 0.010(2) 0.0093(19) -0.0001(17) 0.0069(17) -0.0034(18)
N21 0.014(2) 0.012(2) 0.0098(19) 0.0004(17) 0.0072(17) -0.0039(18)
N31 0.012(2) 0.019(2) 0.0089(19) -0.0005(18) 0.0050(17) -0.0037(18)
N232 0.020(3) 0.023(3) 0.017(2) -0.002(2) 0.006(2) -0.002(2)
O25 0.012(2) 0.021(2) 0.0122(16) -0.0007(15) 0.0036(14) 0.0019(16)
O14 0.028(2) 0.017(2) 0.0180(18) -0.0014(16) 0.0122(17) 0.0052(17)
O13 0.014(2) 0.024(2) 0.0170(18) 0.0012(16) 0.0108(15) -0.0024(17)
O11 0.016(2) 0.019(2) 0.0160(18) 0.0073(16) 0.0001(16) -0.0027(16)
O241 0.018(2) 0.023(2) 0.0093(16) 0.0017(15) 0.0086(15) -0.0003(17)
Cu1 0.0163(4) 0.0186(4) 0.0122(3) 0.0033(3) 0.0047(3) 0.0015(3)
S12 0.0120(7) 0.0131(6) 0.0107(6) 0.0022(5) 0.0051(5) 0.0002(5)
O1 0.015(2) 0.018(2) 0.0215(19) -0.0020(17) 0.0068(17) 0.0006(17)

loop_
_atom_type_symbol
_atom_type_description
_atom_type_scat_dispersion_real
_atom_type_scat_dispersion_imag
_atom_type_scat_source
C C 0.0033 0.0016 'International Tables Vol C Tables 4.2.6.8 and 6.1.1.4'
H H 0.0000 0.0000 'International Tables Vol C Tables 4.2.6.8 and 6.1.1.4'
N N 0.0061 0.0033 'International Tables Vol C Tables 4.2.6.8 and 6.1.1.4'
O O 0.0106 0.0060 'International Tables Vol C Tables 4.2.6.8 and 6.1.1.4'
Cu Cu 0.3201 1.2651 'International Tables Vol C Tables 4.2.6.8 and 6.1.1.4'
S S 0.1246 0.1234 'International Tables Vol C Tables 4.2.6.8 and 6.1.1.4'

loop_
_geom_angle_atom_site_label_1
_geom_angle_atom_site_label_2
_geom_angle_atom_site_label_3
_geom_angle
O25 C24 O241 121.5(5)
O25 C24 C23 125.9(5)
O241 C24 C23 112.5(5)
N22 C23 C231 114.7(4)
N22 C23 C24 125.9(5)
C231 C23 C24 119.2(5)
C15 C20 C19 120.3(5)
C15 C20 N21 120.5(4)
C19 C20 N21 119.2(5)
C20 C19 C18 118.9(5)
C20 C19 H19 120.5
C18 C19 H19 120.5
C17 C18 C19 120.7(5)
C17 C18 H18 119.7
C19 C18 H18 119.7
C18 C17 C16 120.6(5)
C18 C17 H17 119.7
C16 C17 H17 119.7
C17 C16 C15 119.2(6)
C17 C16 H16 120.4
C15 C16 H16 120.4
C20 C15 C16 120.3(5)
C20 C15 S12 120.3(4)
C16 C15 S12 119.4(4)
N31 C32 C33 123.5(5)
N31 C32 H32 118.2
C33 C32 H32 118.2
C32 C33 C34 118.6(5)
C32 C33 H33 120.7
C34 C33 H33 120.7
C35 C34 C33 118.3(5)
C35 C34 H34 120.9
C33 C34 H34 120.9
C36 C35 C34 119.8(5)
C36 C35 H35 120.1
C34 C35 H35 120.1
N31 C36 C35 122.1(5)
N31 C36 H36 119.0
C35 C36 H36 119.0
O241 C242 H24A 109.5
O241 C242 H24C 109.5
H24A C242 H24C 109.5
O241 C242 H24B 109.5
H24A C242 H24B 109.5
H24C C242 H24B 109.5
N232 C231 C23 179.0(5)
N21 N22 C23 121.6(4)
N22 N21 C20 111.6(4)
N22 N21 Cu1 129.7(3)
C20 N21 Cu1 117.9(3)
C32 N31 C36 117.7(5)
C32 N31 Cu1 119.1(3)
C36 N31 Cu1 123.2(4)
C24 O25 Cu1 126.4(3)
S12 O11 Cu1 125.3(2)
C24 O241 C242 116.9(4)
O11 Cu1 O25 154.65(16)
O11 Cu1 N21 92.13(16)
O25 Cu1 N21 89.30(16)
O11 Cu1 N31 87.70(16)
O25 Cu1 N31 91.36(16)
N21 Cu1 N31 178.81(18)
O11 Cu1 O1 103.59(16)
O25 Cu1 O1 101.76(15)
N21 Cu1 O1 85.69(16)
N31 Cu1 O1 93.20(17)
O13 S12 O14 115.4(2)
O13 S12 O11 111.5(2)
O14 S12 O11 111.3(2)
O13 S12 C15 108.1(2)
O14 S12 C15 106.6(2)
O11 S12 C15 102.9(2)
Cu1 O1 H2 107(4)
Cu1 O1 H1 130(4)
H2 O1 H1 114(3)

loop_
_geom_bond_atom_site_label_1
_geom_bond_atom_site_label_2
_geom_bond_distance
C24 O25 1.244(6)
C24 O241 1.326(6)
C24 C23 1.444(7)
C23 N22 1.351(6)
C23 C231 1.420(8)
C20 C15 1.386(7)
C20 C19 1.395(7)
C20 N21 1.440(6)
C19 C18 1.397(7)
C19 H19 0.9300
C18 C17 1.379(8)
C18 H18 0.9300
C17 C16 1.384(8)
C17 H17 0.9300
C16 C15 1.401(7)
C16 H16 0.9300
C15 S12 1.770(5)
C32 N31 1.347(7)
C32 C33 1.378(8)
C32 H32 0.9300
C33 C34 1.396(7)
C33 H33 0.9300
C34 C35 1.389(8)
C34 H34 0.9300
C35 C36 1.380(7)
C35 H35 0.9300
C36 N31 1.354(6)
C36 H36 0.9300
C242 O241 1.453(6)
C242 H24A 0.9600
C242 H24C 0.9600
C242 H24B 0.9600
C231 N232 1.140(7)
N22 N21 1.294(6)
N21 Cu1 1.993(4)
N31 Cu1 2.004(4)
O25 Cu1 1.978(4)
O14 S12 1.449(4)
O13 S12 1.434(4)
O11 S12 1.485(4)
O11 Cu1 1.964(4)
Cu1 O1 2.226(4)
O1 H2 0.840(19)
O1 H1 0.845(19)

loop_
_geom_hbond_atom_site_label_D
_geom_hbond_atom_site_label_H
_geom_hbond_atom_site_label_A
_geom_hbond_distance_DH
_geom_hbond_distance_HA
_geom_hbond_distance_DA
_geom_hbond_angle_DHA
_geom_hbond_site_symmetry_A
O1 H2 N232 0.840(19) 2.05(2) 2.879(7) 170(5) 3_676
O1 H1 O14 0.845(19) 1.90(2) 2.748(6) 176(6) 1_565
